data_4322477
loop_
_publ_author_name
'Anne Dolbecq'
'Emmanuel Cadot'
'Dirk Eisner'
'Francis S\'echeresse'

_publ_contact_author
;
      Prof. F. S\'echeresse
      Institut Lavoisier, IREM, UMR C 0173
      Universit\'e de Versailles Saint Quentin
      45 Avenue des Etats Unis
      78035 Versailles cedex
      France
;
_publ_contact_author_email secheres@chimie.uvsq.fr
_publ_contact_author_fax '(33) 1 39 25 43 81'
_publ_contact_author_phone '(33) 1 39 25 43 89'
_publ_section_title
;
 Hydrothermal Syntheses: A Route to the Stepwise Condensation of Reduced
 Keggin Polyanions. From Reduced \b-[HmSiMo12O40]n- Monomers to Bicapped
 Dimerized [Si2Mo28O84(H2O)2]6- Anions
;
_journal_name_full 'Inorganic Chemistry'
_journal_page_first 4217
_journal_page_last 4223
_journal_paper_doi 10.1021/ic990420t
_journal_volume 38
_journal_year 1999
_chemical_formula_sum 'C16 H52 Mo12 N4 O41.5 Si'
_chemical_formula_weight 2149.36
_chemical_name_systematic
; 
 ? 
;
_space_group_IT_number 14
_symmetry_cell_setting monoclinic
_symmetry_space_group_name_Hall '-P 2yn'
_symmetry_space_group_name_H-M 'P 1 21/n 1'
_atom_sites_solution_hydrogens geom
_atom_sites_solution_primary direct
_atom_sites_solution_secondary difmap
_audit_creation_method SHELXL
_cell_angle_alpha 90.00
_cell_angle_beta 116.5420(10)
_cell_angle_gamma 90.00
_cell_formula_units_Z 4
_cell_length_a 12.2487(3)
_cell_length_b 39.9307(11)
_cell_length_c 12.4761(3)
_cell_measurement_reflns_used 13573
_cell_measurement_temperature 293(2)
_cell_measurement_theta_max 23.3
_cell_measurement_theta_min 1.0
_cell_volume 5458.9(2)
_computing_cell_refinement 'Siemens XSCANS'
_computing_data_collection 'Siemens XSCANS'
_computing_data_reduction 'Siemens SHELXTL'
_computing_molecular_graphics 'Siemens SHELXTL'
_computing_publication_material 'Siemens SHELXTL'
_computing_structure_refinement 'SHELXL-93 (Sheldrick, 1993)'
_computing_structure_solution 'SHELXS-86 (Sheldrick, 1990)'
_diffrn_ambient_temperature 293(2)
_diffrn_measurement_device 'Siemens P4'
_diffrn_measurement_method '\w scans'
_diffrn_radiation_monochromator graphite
_diffrn_radiation_source 'fine-focus sealed tube'
_diffrn_radiation_type MoK\a
_diffrn_radiation_wavelength 0.71073
_diffrn_reflns_av_R_equivalents 0.0381
_diffrn_reflns_av_sigmaI/netI 0.0409
_diffrn_reflns_limit_h_max 12
_diffrn_reflns_limit_h_min -13
_diffrn_reflns_limit_k_max 44
_diffrn_reflns_limit_k_min -44
_diffrn_reflns_limit_l_max 13
_diffrn_reflns_limit_l_min -13
_diffrn_reflns_number 24826
_diffrn_reflns_theta_max 23.20
_diffrn_reflns_theta_min 1.02
_diffrn_standards_decay_% 0
_exptl_absorpt_coefficient_mu 2.781
_exptl_absorpt_correction_type 'multi-scan (SADABS)'
_exptl_crystal_colour black
_exptl_crystal_density_diffrn 2.609
_exptl_crystal_description needle
_exptl_crystal_F_000 4104
_exptl_crystal_size_max 0.34
_exptl_crystal_size_mid 0.04
_exptl_crystal_size_min 0.04
_refine_diff_density_max 1.540
_refine_diff_density_min -1.291
_refine_diff_density_rms 0.171
_refine_ls_extinction_coef 0.00007(2)
_refine_ls_extinction_expression Fc^*^=kFc[1+0.001xFc^2^\l^3^/sin(2\q)]^-1/4^
_refine_ls_extinction_method SHELXL
_refine_ls_goodness_of_fit_all 1.170
_refine_ls_goodness_of_fit_obs 1.223
_refine_ls_matrix_type full
_refine_ls_number_parameters 601
_refine_ls_number_reflns 7795
_refine_ls_number_restraints 0
_refine_ls_restrained_S_all 1.170
_refine_ls_restrained_S_obs 1.223
_refine_ls_R_factor_all 0.0826
_refine_ls_R_factor_obs 0.0676
_refine_ls_shift/esd_max 0.476
_refine_ls_shift/esd_mean 0.009
_refine_ls_structure_factor_coef Fsqd
_refine_ls_weighting_details 'w=1/[\s^2^(Fo^2^)+(0.0304P)^2^+117.0384P] where P=(Fo^2^+2Fc^2^)/3'
_refine_ls_weighting_scheme calc
_refine_ls_wR_factor_all 0.1471
_refine_ls_wR_factor_obs 0.1397
_reflns_number_observed 6521
_reflns_number_total 7795
_reflns_observed_criterion >2sigma(I)
_cod_data_source_file ic990420t_1.cif
_cod_data_source_block de23
_cod_depositor_comments
;
The following automatic conversions were performed:

'_refine_ls_weighting_scheme' value 'calc
w=1/[\s^2^(Fo^2^)+(0.0304P)^2^+117.0384P] where P=(Fo^2^+2Fc^2^)/3'
was changed to 'calc'. New tag '_refine_ls_weighting_details' was
created. The value of the new tag was set to
'w=1/[\s^2^(Fo^2^)+(0.0304P)^2^+117.0384P] where P=(Fo^2^+2Fc^2^)/3'.

Automatic conversion script
Id: cif_fix_values 3143 2015-03-26 13:38:13Z robertas 
;
_cod_original_sg_symbol_H-M 'P 1 21/c 1'
_cod_database_code 4322477

loop_
_symmetry_equiv_pos_as_xyz
'x, y, z'
'-x+1/2, y+1/2, -z+1/2'
'-x, -y, -z'
'x-1/2, -y-1/2, z-1/2'

loop_
_atom_site_aniso_label
_atom_site_aniso_U_11
_atom_site_aniso_U_22
_atom_site_aniso_U_33
_atom_site_aniso_U_23
_atom_site_aniso_U_13
_atom_site_aniso_U_12
Mo1 0.0440(7) 0.0378(7) 0.0450(7) 0.0012(6) 0.0197(6) 0.0145(6)
Mo2 0.0395(7) 0.0279(7) 0.0566(8) 0.0011(6) 0.0142(6) 0.0069(5)
Mo3 0.0402(7) 0.0410(7) 0.0454(7) -0.0151(6) 0.0182(6) -0.0014(6)
Mo4 0.0417(7) 0.0388(7) 0.0336(7) 0.0019(5) 0.0148(6) 0.0007(6)
Mo5 0.0329(6) 0.0417(7) 0.0401(7) -0.0106(6) 0.0157(6) -0.0078(5)
Mo6 0.0399(7) 0.0433(7) 0.0509(8) 0.0034(6) 0.0263(6) -0.0087(6)
Mo7 0.0441(7) 0.0257(6) 0.0413(7) -0.0010(5) 0.0223(6) -0.0064(5)
Mo8 0.0274(6) 0.0418(7) 0.0593(8) -0.0010(6) 0.0128(6) -0.0014(5)
Mo9 0.0510(8) 0.0495(8) 0.0377(7) -0.0028(6) 0.0244(6) 0.0095(6)
Mo10 0.0566(8) 0.0396(7) 0.0414(7) 0.0122(6) 0.0183(7) 0.0068(6)
Mo11 0.0333(7) 0.0516(8) 0.0548(8) -0.0048(6) 0.0253(6) -0.0013(6)
Mo12 0.0477(8) 0.0277(7) 0.0844(11) 0.0011(7) 0.0029(8) -0.0113(6)
Si 0.024(2) 0.019(2) 0.031(2) 0.0008(14) 0.0141(15) -0.0013(13)
O1 0.053(6) 0.053(7) 0.055(7) 0.012(5) 0.015(5) 0.007(5)
O2 0.074(7) 0.038(6) 0.045(6) 0.011(5) 0.024(6) 0.023(5)
O3 0.063(7) 0.047(6) 0.048(6) 0.008(5) 0.027(5) 0.016(5)
O4 0.082(8) 0.053(7) 0.034(6) 0.010(5) 0.016(6) 0.011(6)
O5 0.053(6) 0.054(6) 0.051(6) -0.012(5) 0.031(5) 0.004(5)
O6 0.046(6) 0.037(5) 0.047(6) 0.002(5) 0.016(5) 0.005(4)
O7 0.057(6) 0.050(6) 0.041(6) 0.001(5) 0.024(5) 0.010(5)
O8 0.060(7) 0.045(6) 0.074(8) 0.000(6) 0.017(6) 0.022(5)
O9 0.050(7) 0.075(8) 0.071(8) 0.005(6) 0.015(6) -0.026(6)
O10 0.052(6) 0.057(7) 0.061(7) -0.013(6) 0.015(6) 0.006(5)
O11 0.048(6) 0.048(6) 0.062(7) 0.004(5) 0.010(5) -0.014(5)
O12 0.057(7) 0.045(6) 0.092(8) 0.016(6) 0.050(6) 0.007(5)
O13 0.040(5) 0.053(6) 0.031(5) 0.004(4) 0.014(4) -0.001(5)
O14 0.058(6) 0.047(6) 0.034(5) 0.003(4) 0.022(5) 0.017(5)
O15 0.096(9) 0.034(6) 0.062(7) 0.001(5) 0.042(7) -0.017(6)
O16 0.043(6) 0.066(7) 0.055(6) -0.020(5) 0.023(5) -0.006(5)
O17 0.067(7) 0.042(6) 0.056(7) -0.001(5) 0.021(6) 0.000(5)
O18 0.075(7) 0.057(7) 0.046(6) 0.002(5) 0.030(6) 0.037(6)
O19 0.072(8) 0.082(9) 0.117(11) 0.032(8) 0.068(8) -0.005(7)
O20 0.043(6) 0.072(8) 0.073(8) 0.023(6) 0.012(6) -0.005(6)
O21 0.060(7) 0.043(6) 0.061(7) 0.001(5) 0.029(6) 0.017(5)
O22 0.076(8) 0.059(7) 0.049(6) -0.004(5) 0.037(6) 0.013(6)
O23 0.069(7) 0.050(6) 0.048(6) 0.004(5) 0.032(6) 0.026(5)
O24 0.061(7) 0.042(6) 0.059(7) -0.008(5) 0.034(6) -0.004(5)
O25 0.057(7) 0.048(6) 0.059(7) -0.014(5) 0.011(6) -0.011(5)
O26 0.058(6) 0.055(6) 0.048(6) 0.009(5) 0.029(5) 0.009(5)
O27 0.052(6) 0.060(7) 0.050(6) 0.001(5) 0.011(5) -0.017(5)
O28 0.050(6) 0.040(6) 0.058(6) -0.007(5) 0.022(5) 0.013(5)
O29 0.081(8) 0.056(7) 0.081(8) -0.005(6) 0.062(7) -0.002(6)
O30 0.068(7) 0.033(6) 0.064(7) 0.008(5) 0.023(6) 0.023(5)
O31 0.053(6) 0.029(5) 0.043(6) 0.001(4) 0.012(5) 0.001(4)
O32 0.053(7) 0.045(6) 0.072(8) 0.006(6) 0.018(6) 0.004(5)
O33 0.064(7) 0.038(6) 0.096(8) 0.017(6) 0.064(7) 0.008(5)
O34 0.052(6) 0.076(8) 0.051(6) -0.034(6) 0.032(5) -0.021(6)
O35 0.062(7) 0.050(7) 0.089(8) -0.008(6) 0.046(7) -0.015(5)
O36 0.029(6) 0.095(9) 0.061(7) 0.008(6) 0.007(5) -0.007(6)
O37 0.051(6) 0.026(5) 0.104(9) -0.015(6) 0.033(6) -0.015(5)
O38 0.095(9) 0.057(7) 0.055(7) -0.019(6) 0.034(7) 0.013(6)
O39 0.034(5) 0.058(7) 0.076(7) -0.022(6) 0.034(5) -0.010(5)
O40 0.086(8) 0.032(6) 0.059(7) 0.002(5) 0.018(6) 0.007(6)
N1 0.043(7) 0.040(7) 0.070(9) -0.021(6) 0.035(7) -0.009(6)
N2 0.046(8) 0.044(8) 0.056(8) -0.014(6) 0.004(7) 0.003(6)
N3 0.063(10) 0.178(19) 0.023(7) -0.003(9) 0.020(7) -0.034(11)
N4 0.081(11) 0.052(9) 0.176(18) -0.055(11) 0.095(13) -0.024(8)

loop_
_atom_site_label
_atom_site_type_symbol
_atom_site_fract_x
_atom_site_fract_y
_atom_site_fract_z
_atom_site_U_iso_or_equiv
_atom_site_thermal_displace_type
_atom_site_occupancy
_atom_site_calc_flag
_atom_site_refinement_flags
_atom_site_disorder_group
Mo1 Mo 0.56578(12) 0.05727(3) 0.26471(11) 0.0423(3) Uani 1 d . .
Mo2 Mo 0.20261(11) 0.20400(3) 0.13523(12) 0.0440(3) Uani 1 d . .
Mo3 Mo 0.33092(11) 0.17582(3) 0.41618(11) 0.0426(3) Uani 1 d . .
Mo4 Mo 0.52052(11) 0.09849(3) 0.48876(10) 0.0388(3) Uani 1 d . .
Mo5 Mo 0.12555(11) 0.08555(3) -0.03078(11) 0.0385(3) Uani 1 d . .
Mo6 Mo 0.55889(11) 0.16359(3) 0.06208(12) 0.0424(3) Uani 1 d . .
Mo7 Mo 0.26714(11) 0.05479(3) 0.25531(11) 0.0359(3) Uani 1 d . .
Mo8 Mo 0.69818(11) 0.13249(3) 0.37137(12) 0.0453(3) Uani 1 d . .
Mo9 Mo 0.41323(12) 0.08986(3) -0.04603(11) 0.0444(3) Uani 1 d . .
Mo10 Mo 0.24900(13) 0.16096(3) -0.10854(12) 0.0472(4) Uani 1 d . .
Mo11 Mo 0.08979(11) 0.12495(3) 0.19458(12) 0.0444(3) Uani 1 d . .
Mo12 Mo 0.51166(13) 0.20859(3) 0.3009(2) 0.0632(5) Uani 1 d . .
Si Si 0.3787(3) 0.12961(8) 0.1916(3) 0.0237(7) Uani 1 d . .
O1 O 0.1613(9) 0.1790(3) -0.2404(9) 0.057(3) Uani 1 d . .
O2 O 0.2206(10) 0.1893(2) 0.0001(9) 0.053(3) Uani 1 d . .
O3 O 0.4982(9) 0.1104(2) 0.2949(9) 0.052(3) Uani 1 d . .
O4 O 0.5651(10) 0.0871(3) 0.6300(8) 0.059(3) Uani 1 d . .
O5 O 0.4362(9) 0.0638(3) -0.1392(9) 0.050(3) Uani 1 d . .
O6 O 0.5932(8) 0.0567(2) 0.4413(8) 0.045(2) Uani 1 d . .
O7 O 0.4398(9) 0.1390(2) 0.4817(8) 0.048(2) Uani 1 d . .
O8 O 0.0999(10) 0.2349(3) 0.0768(10) 0.065(3) Uani 1 d . .
O9 O 0.4571(10) 0.2051(3) 0.4261(10) 0.070(3) Uani 1 d . .
O10 O 0.5402(10) 0.1234(3) -0.0213(10) 0.060(3) Uani 1 d . .
O11 O 0.1004(9) 0.1659(3) 0.1174(10) 0.058(3) Uani 1 d . .
O12 O 0.1377(10) 0.1291(3) -0.0884(10) 0.059(3) Uani 1 d . .
O13 O 0.3030(8) 0.1223(2) -0.1661(8) 0.042(2) Uani 1 d . .
O14 O 0.1656(9) 0.0497(2) 0.0843(8) 0.046(2) Uani 1 d . .
O15 O 0.2306(11) 0.0179(2) 0.2978(10) 0.062(3) Uani 1 d . .
O16 O 0.4051(9) 0.0442(3) 0.2337(9) 0.054(3) Uani 1 d . .
O17 O 0.6626(10) 0.1447(3) 0.2085(9) 0.058(3) Uani 1 d . .
O18 O 0.5138(10) 0.0699(3) 0.1043(9) 0.058(3) Uani 1 d . .
O19 O 0.6562(11) 0.1840(3) 0.0240(12) 0.080(4) Uani 1 d . .
O20 O 0.3511(9) 0.2284(3) 0.1946(10) 0.068(3) Uani 1 d . .
O21 O 0.3626(9) 0.1659(2) 0.2448(9) 0.054(3) Uani 1 d . .
O22 O 0.1327(10) 0.0809(3) 0.2575(9) 0.058(3) Uani 1 d . .
O23 O 0.0266(10) 0.1044(3) 0.0348(9) 0.053(3) Uani 1 d . .
O24 O 0.2592(9) 0.1064(2) 0.1639(9) 0.051(3) Uani 1 d . .
O25 O 0.0170(10) 0.0664(3) -0.1506(10) 0.060(3) Uani 1 d . .
O26 O 0.3967(9) 0.1344(3) 0.0706(9) 0.051(3) Uani 1 d . .
O27 O 0.2006(9) 0.1437(3) 0.3425(9) 0.059(3) Uani 1 d . .
O28 O 0.2217(9) 0.2058(2) 0.2978(9) 0.050(3) Uani 1 d . .
O29 O 0.7015(11) 0.0868(3) 0.3271(10) 0.063(3) Uani 1 d . .
O30 O 0.6367(10) 0.0208(2) 0.2692(10) 0.057(3) Uani 1 d . .
O31 O 0.6268(9) 0.1762(2) 0.3778(8) 0.045(2) Uani 1 d . .
O32 O 0.4030(10) 0.1803(3) -0.0679(10) 0.061(3) Uani 1 d . .
O33 O 0.2700(10) 0.0735(2) -0.0462(10) 0.056(3) Uani 1 d . .
O34 O 0.3719(9) 0.0751(3) 0.4037(9) 0.056(3) Uani 1 d . .
O35 O 0.6673(10) 0.1186(3) 0.5036(11) 0.062(3) Uani 1 d . .
O36 O 0.8474(9) 0.1406(3) 0.4470(10) 0.067(3) Uani 1 d . .
O37 O 0.5911(9) 0.2444(2) 0.3436(11) 0.061(3) Uani 1 d . .
O38 O 0.3161(11) 0.1882(3) 0.5388(10) 0.069(3) Uani 1 d . .
O39 O -0.0426(8) 0.1290(3) 0.2019(10) 0.053(3) Uani 1 d . .
O40 O 0.5228(11) 0.1993(2) 0.1531(10) 0.064(3) Uani 1 d . .
N1 N 0.2254(11) -0.0363(3) -0.0140(12) 0.047(3) Uani 1 d . .
C1 C 0.1061(19) -0.0210(6) -0.0765(20) 0.098(7) Uiso 1 d . .
H1A H 0.0442(19) -0.0374(8) -0.0898(67) 0.050 Uiso 1 calc R .
H1B H 0.0963(34) -0.0123(19) -0.1522(38) 0.050 Uiso 1 calc R .
H1C H 0.0987(33) -0.0030(14) -0.0291(38) 0.050 Uiso 1 calc R .
C2 C 0.3202(14) -0.0124(4) -0.0066(14) 0.056(4) Uiso 1 d . .
H2A H 0.3157(49) -0.0093(16) -0.0848(19) 0.050 Uiso 1 calc R .
H2B H 0.3992(15) -0.0210(10) 0.0468(57) 0.050 Uiso 1 calc R .
H2C H 0.3075(45) 0.0087(7) 0.0230(68) 0.050 Uiso 1 calc R .
C3 C 0.2261(20) -0.0676(5) -0.0750(19) 0.094(7) Uiso 1 d . .
H3A H 0.2986(41) -0.0800(11) -0.0266(38) 0.050 Uiso 1 calc R .
H3B H 0.2244(76) -0.0626(5) -0.1510(37) 0.050 Uiso 1 calc R .
H3C H 0.1556(44) -0.0806(10) -0.0873(67) 0.050 Uiso 1 calc R .
C4 C 0.2446(24) -0.0444(7) 0.1060(21) 0.122(9) Uiso 1 d . .
H4A H 0.3305(24) -0.0445(21) 0.1589(26) 0.050 Uiso 1 calc R .
H4B H 0.2111(70) -0.0662(11) 0.1061(25) 0.050 Uiso 1 calc R .
H4C H 0.2050(67) -0.0280(13) 0.1328(35) 0.050 Uiso 1 calc R .
N2 N 0.2916(11) 0.3200(3) 0.2808(12) 0.056(4) Uani 1 d . .
C5 C 0.3321(18) 0.2952(5) 0.3787(17) 0.078(6) Uiso 1 d . .
H5A H 0.4176(24) 0.2982(14) 0.4301(44) 0.050 Uiso 1 calc R .
H5B H 0.3181(70) 0.2730(5) 0.3454(17) 0.050 Uiso 1 calc R .
H5C H 0.2870(55) 0.2983(14) 0.4241(47) 0.050 Uiso 1 calc R .
C6 C 0.1715(20) 0.3114(6) 0.1954(20) 0.102(7) Uiso 1 d . .
H6A H 0.1682(27) 0.2879(7) 0.1775(57) 0.050 Uiso 1 calc R .
H6B H 0.1499(34) 0.3241(16) 0.1235(33) 0.050 Uiso 1 calc R .
H6C H 0.1152(22) 0.3163(20) 0.2276(35) 0.050 Uiso 1 calc R .
C7 C 0.2944(26) 0.3526(7) 0.3277(25) 0.138(10) Uiso 1 d . .
H7A H 0.3602(53) 0.3540(9) 0.4072(37) 0.050 Uiso 1 calc R .
H7B H 0.2186(38) 0.3569(10) 0.3303(71) 0.050 Uiso 1 calc R .
H7C H 0.3065(76) 0.3689(7) 0.2774(46) 0.050 Uiso 1 calc R .
C8 C 0.3696(28) 0.3169(8) 0.2252(28) 0.164(13) Uiso 1 d . .
H8A H 0.4500(34) 0.3108(21) 0.2840(31) 0.050 Uiso 1 calc R .
H8B H 0.3732(64) 0.3379(10) 0.1893(68) 0.050 Uiso 1 calc R .
H8C H 0.3386(49) 0.2999(16) 0.1644(57) 0.050 Uiso 1 calc R .
N3 N 0.1144(14) 0.0680(5) -0.4478(11) 0.088(6) Uani 1 d . .
C9 C 0.0209(23) 0.0588(7) -0.5664(21) 0.119(9) Uiso 1 d . .
H9A H -0.0453(41) 0.0745(13) -0.5916(37) 0.050 Uiso 1 calc R .
H9B H -0.0086(57) 0.0367(10) -0.5636(27) 0.050 Uiso 1 calc R .
H9C H 0.0552(30) 0.0591(21) -0.6222(26) 0.050 Uiso 1 calc R .
C10 C 0.2240(33) 0.0722(10) -0.4352(35) 0.243(22) Uiso 1 d . .
H10A H 0.2257(37) 0.0910(16) -0.4826(68) 0.050 Uiso 1 calc R .
H10B H 0.2498(43) 0.0524(13) -0.4613(76) 0.050 Uiso 1 calc R .
H10C H 0.2781(36) 0.0764(23) -0.3525(37) 0.050 Uiso 1 calc R .
C11 C 0.1360(33) 0.0418(9) -0.3505(30) 0.200(16) Uiso 1 d . .
H11A H 0.0603(36) 0.0309(16) -0.3669(50) 0.050 Uiso 1 calc R .
H11B H 0.1671(76) 0.0527(9) -0.2738(32) 0.050 Uiso 1 calc R .
H11C H 0.1940(64) 0.0256(14) -0.3498(57) 0.050 Uiso 1 calc R .
C12 C 0.0635(37) 0.0899(10) -0.3958(36) 0.254(23) Uiso 1 d . .
H12A H -0.0162(47) 0.0821(15) -0.4109(71) 0.050 Uiso 1 calc R .
H12B H 0.0571(77) 0.1118(11) -0.4297(63) 0.050 Uiso 1 calc R .
H12C H 0.1146(53) 0.0909(19) -0.3110(37) 0.050 Uiso 1 calc R .
N4 N -0.0644(15) 0.2295(4) 0.3462(19) 0.089(6) Uani 1 d . .
C13 C -0.0694(22) 0.1972(6) 0.2944(22) 0.111(8) Uiso 1 d . .
H13A H -0.0551(75) 0.1995(6) 0.2251(47) 0.050 Uiso 1 calc R .
H13B H -0.1485(33) 0.1875(10) 0.2713(69) 0.050 Uiso 1 calc R .
H13C H -0.0081(54) 0.1830(8) 0.3520(32) 0.050 Uiso 1 calc R .
C14 C -0.1223(38) 0.2323(10) 0.4310(37) 0.194(16) Uiso 1 d . .
C15A C -0.0042(45) 0.2562(13) 0.3053(44) 0.103(15) Uiso 0.50 d P .
C15B C -0.1818(52) 0.2467(15) 0.2575(50) 0.122(18) Uiso 0.50 d P .
C16 C 0.0602(44) 0.2371(12) 0.4332(43) 0.216(18) Uiso 1 d . .
OW1 O 0.8373(19) 0.0345(5) 0.5881(18) 0.147(7) Uiso 1 d . .
OW2 O 0.5000 0.0000 0.5000 0.187(13) Uiso 1 d S .

loop_
_atom_type_symbol
_atom_type_description
_atom_type_scat_dispersion_real
_atom_type_scat_dispersion_imag
_atom_type_scat_source
C C 0.0033 0.0016 'International Tables Vol C Tables 4.2.6.8 and 6.1.1.4'
H H 0.0000 0.0000 'International Tables Vol C Tables 4.2.6.8 and 6.1.1.4'
N N 0.0061 0.0033 'International Tables Vol C Tables 4.2.6.8 and 6.1.1.4'
O O 0.0106 0.0060 'International Tables Vol C Tables 4.2.6.8 and 6.1.1.4'
Si Si 0.0817 0.0704 'International Tables Vol C Tables 4.2.6.8 and 6.1.1.4'
Mo Mo -1.6832 0.6857 'International Tables Vol C Tables 4.2.6.8 and 6.1.1.4'

loop_
_geom_angle_atom_site_label_1
_geom_angle_atom_site_label_2
_geom_angle_atom_site_label_3
_geom_angle
_geom_angle_site_symmetry_1
_geom_angle_site_symmetry_3
_geom_angle_publ_flag
O30 Mo1 O18 101.1(5) . . ?
O30 Mo1 O16 104.0(5) . . ?
O18 Mo1 O16 91.7(5) . . ?
O30 Mo1 O29 100.3(5) . . ?
O18 Mo1 O29 95.0(5) . . ?
O16 Mo1 O29 153.0(4) . . ?
O30 Mo1 O6 96.8(5) . . ?
O18 Mo1 O6 162.1(4) . . ?
O16 Mo1 O6 82.8(4) . . ?
O29 Mo1 O6 82.8(4) . . ?
O30 Mo1 O3 168.9(4) . . ?
O18 Mo1 O3 87.3(4) . . ?
O16 Mo1 O3 82.8(4) . . ?
O29 Mo1 O3 71.5(4) . . ?
O6 Mo1 O3 75.1(3) . . ?
O8 Mo2 O2 101.8(5) . . ?
O8 Mo2 O20 101.2(5) . . ?
O2 Mo2 O20 91.9(5) . . ?
O8 Mo2 O11 102.1(5) . . ?
O2 Mo2 O11 88.8(5) . . ?
O20 Mo2 O11 156.0(5) . . ?
O8 Mo2 O28 98.3(5) . . ?
O2 Mo2 O28 159.8(4) . . ?
O20 Mo2 O28 85.8(5) . . ?
O11 Mo2 O28 85.3(5) . . ?
O8 Mo2 O21 170.9(5) . . ?
O2 Mo2 O21 85.3(4) . . ?
O20 Mo2 O21 72.7(4) . . ?
O11 Mo2 O21 83.5(4) . . ?
O28 Mo2 O21 74.8(4) . . ?
O38 Mo3 O9 100.0(6) . . ?
O38 Mo3 O7 100.1(5) . . ?
O9 Mo3 O7 93.1(5) . . ?
O38 Mo3 O28 101.3(5) . . ?
O9 Mo3 O28 86.2(5) . . ?
O7 Mo3 O28 158.5(4) . . ?
O38 Mo3 O27 103.0(5) . . ?
O9 Mo3 O27 156.4(5) . . ?
O7 Mo3 O27 87.9(5) . . ?
O28 Mo3 O27 84.4(4) . . ?
O38 Mo3 O21 172.1(5) . . ?
O9 Mo3 O21 72.8(5) . . ?
O7 Mo3 O21 83.9(4) . . ?
O28 Mo3 O21 75.3(4) . . ?
O27 Mo3 O21 83.9(4) . . ?
O4 Mo4 O7 101.6(5) . . ?
O4 Mo4 O34 103.8(5) . . ?
O7 Mo4 O34 92.5(5) . . ?
O4 Mo4 O35 99.5(6) . . ?
O7 Mo4 O35 95.5(5) . . ?
O34 Mo4 O35 153.3(5) . . ?
O4 Mo4 O6 95.9(5) . . ?
O7 Mo4 O6 162.5(4) . . ?
O34 Mo4 O6 82.6(4) . . ?
O35 Mo4 O6 82.1(4) . . ?
O4 Mo4 O3 167.8(5) . . ?
O7 Mo4 O3 87.8(4) . . ?
O34 Mo4 O3 83.3(4) . . ?
O35 Mo4 O3 71.7(4) . . ?
O6 Mo4 O3 75.0(3) . . ?
O25 Mo5 O23 99.3(5) . . ?
O25 Mo5 O12 104.1(5) . . ?
O23 Mo5 O12 88.4(4) . . ?
O25 Mo5 O33 101.2(5) . . ?
O23 Mo5 O33 159.5(5) . . ?
O12 Mo5 O33 87.8(4) . . ?
O25 Mo5 O14 99.3(5) . . ?
O23 Mo5 O14 88.4(4) . . ?
O12 Mo5 O14 156.6(5) . . ?
O33 Mo5 O14 87.1(4) . . ?
O25 Mo5 O24 167.1(5) . . ?
O23 Mo5 O24 72.7(4) . . ?
O12 Mo5 O24 86.1(4) . . ?
O33 Mo5 O24 86.9(4) . . ?
O14 Mo5 O24 70.8(4) . . ?
O19 Mo6 O17 102.5(6) . . ?
O19 Mo6 O10 100.7(6) . . ?
O17 Mo6 O10 93.3(5) . . ?
O19 Mo6 O40 100.4(6) . . ?
O17 Mo6 O40 87.7(4) . . ?
O10 Mo6 O40 158.2(5) . . ?
O19 Mo6 O32 98.7(6) . . ?
O17 Mo6 O32 157.6(5) . . ?
O10 Mo6 O32 90.0(4) . . ?
O40 Mo6 O32 81.3(5) . . ?
O19 Mo6 O26 167.7(5) . . ?
O17 Mo6 O26 88.5(4) . . ?
O10 Mo6 O26 72.8(4) . . ?
O40 Mo6 O26 85.5(4) . . ?
O32 Mo6 O26 71.3(4) . . ?
O15 Mo7 O16 103.3(5) . . ?
O15 Mo7 O34 103.0(5) . . ?
O16 Mo7 O34 88.7(4) . . ?
O15 Mo7 O14 97.2(5) . . ?
O16 Mo7 O14 89.7(4) . . ?
O34 Mo7 O14 159.6(5) . . ?
O15 Mo7 O22 96.7(5) . . ?
O16 Mo7 O22 159.9(5) . . ?
O34 Mo7 O22 88.0(4) . . ?
O14 Mo7 O22 86.6(4) . . ?
O15 Mo7 O24 164.1(5) . . ?
O16 Mo7 O24 88.4(4) . . ?
O34 Mo7 O24 87.8(4) . . ?
O14 Mo7 O24 71.8(4) . . ?
O22 Mo7 O24 71.7(4) . . ?
O36 Mo8 O29 100.9(6) . . ?
O36 Mo8 O35 98.9(5) . . ?
O29 Mo8 O35 90.7(4) . . ?
O36 Mo8 O17 102.7(5) . . ?
O29 Mo8 O17 87.7(5) . . ?
O35 Mo8 O17 158.2(5) . . ?
O36 Mo8 O31 101.5(5) . . ?
O29 Mo8 O31 157.6(5) . . ?
O35 Mo8 O31 87.6(4) . . ?
O17 Mo8 O31 85.7(4) . . ?
O36 Mo8 O3 166.7(5) . . ?
O29 Mo8 O3 71.3(4) . . ?
O35 Mo8 O3 71.0(4) . . ?
O17 Mo8 O3 87.9(4) . . ?
O31 Mo8 O3 87.0(4) . . ?
O5 Mo9 O33 103.3(5) . . ?
O5 Mo9 O18 100.9(4) . . ?
O33 Mo9 O18 92.8(5) . . ?
O5 Mo9 O10 99.5(5) . . ?
O33 Mo9 O10 155.8(4) . . ?
O18 Mo9 O10 90.7(5) . . ?
O5 Mo9 O13 98.6(4) . . ?
O33 Mo9 O13 84.6(4) . . ?
O18 Mo9 O13 160.4(4) . . ?
O10 Mo9 O13 84.1(4) . . ?
O5 Mo9 O26 169.1(4) . . ?
O33 Mo9 O26 85.8(4) . . ?
O18 Mo9 O26 84.5(4) . . ?
O10 Mo9 O26 70.7(4) . . ?
O13 Mo9 O26 75.9(4) . . ?
O1 Mo10 O32 102.3(5) . . ?
O1 Mo10 O2 101.6(5) . . ?
O32 Mo10 O2 92.5(5) . . ?
O1 Mo10 O13 98.9(5) . . ?
O32 Mo10 O13 87.7(4) . . ?
O2 Mo10 O13 158.9(4) . . ?
O1 Mo10 O12 103.1(5) . . ?
O32 Mo10 O12 154.2(5) . . ?
O2 Mo10 O12 86.3(5) . . ?
O13 Mo10 O12 84.4(4) . . ?
O1 Mo10 O26 171.8(4) . . ?
O32 Mo10 O26 71.6(4) . . ?
O2 Mo10 O26 84.3(4) . . ?
O13 Mo10 O26 75.7(3) . . ?
O12 Mo10 O26 82.7(4) . . ?
O39 Mo11 O27 101.5(5) . . ?
O39 Mo11 O22 99.4(5) . . ?
O27 Mo11 O22 91.0(5) . . ?
O39 Mo11 O11 103.2(5) . . ?
O27 Mo11 O11 88.4(4) . . ?
O22 Mo11 O11 157.1(5) . . ?
O39 Mo11 O23 98.3(5) . . ?
O27 Mo11 O23 160.2(5) . . ?
O22 Mo11 O23 86.8(4) . . ?
O11 Mo11 O23 86.0(4) . . ?
O39 Mo11 O24 166.3(4) . . ?
O27 Mo11 O24 89.0(4) . . ?
O22 Mo11 O24 71.3(4) . . ?
O11 Mo11 O24 85.7(4) . . ?
O23 Mo11 O24 71.6(4) . . ?
O37 Mo12 O31 103.5(5) . . ?
O37 Mo12 O40 100.8(5) . . ?
O31 Mo12 O40 89.9(4) . . ?
O37 Mo12 O9 99.4(5) . . ?
O31 Mo12 O9 89.4(5) . . ?
O40 Mo12 O9 159.3(5) . . ?
O37 Mo12 O20 97.7(5) . . ?
O31 Mo12 O20 158.7(4) . . ?
O40 Mo12 O20 84.9(5) . . ?
O9 Mo12 O20 88.4(5) . . ?
O37 Mo12 O21 166.1(4) . . ?
O31 Mo12 O21 87.6(4) . . ?
O40 Mo12 O21 87.3(4) . . ?
O9 Mo12 O21 72.0(4) . . ?
O20 Mo12 O21 71.6(4) . . ?
O26 Si O24 110.5(5) . . ?
O26 Si O21 111.1(5) . . ?
O24 Si O21 109.2(5) . . ?
O26 Si O3 109.8(5) . . ?
O24 Si O3 107.5(6) . . ?
O21 Si O3 108.7(5) . . ?
Mo2 O2 Mo10 161.3(6) . . ?
Si O3 Mo4 123.5(5) . . ?
Si O3 Mo8 122.7(5) . . ?
Mo4 O3 Mo8 92.1(4) . . ?
Si O3 Mo1 123.0(5) . . ?
Mo4 O3 Mo1 95.4(3) . . ?
Mo8 O3 Mo1 91.5(3) . . ?
Mo1 O6 Mo4 113.7(4) . . ?
Mo4 O7 Mo3 159.6(6) . . ?
Mo3 O9 Mo12 123.4(6) . . ?
Mo6 O10 Mo9 124.2(6) . . ?
Mo2 O11 Mo11 143.0(6) . . ?
Mo5 O12 Mo10 144.4(6) . . ?
Mo10 O13 Mo9 118.0(4) . . ?
Mo5 O14 Mo7 124.5(5) . . ?
Mo7 O16 Mo1 145.7(6) . . ?
Mo6 O17 Mo8 150.1(7) . . ?
Mo1 O18 Mo9 158.0(6) . . ?
Mo2 O20 Mo12 123.3(6) . . ?
Si O21 Mo12 122.7(5) . . ?
Si O21 Mo3 127.5(6) . . ?
Mo12 O21 Mo3 91.7(4) . . ?
Si O21 Mo2 123.4(6) . . ?
Mo12 O21 Mo2 92.2(4) . . ?
Mo3 O21 Mo2 89.2(3) . . ?
Mo11 O22 Mo7 124.4(6) . . ?
Mo5 O23 Mo11 124.4(6) . . ?
Si O24 Mo7 124.0(6) . . ?
Si O24 Mo11 123.3(5) . . ?
Mo7 O24 Mo11 92.6(3) . . ?
Si O24 Mo5 123.7(5) . . ?
Mo7 O24 Mo5 92.8(3) . . ?
Mo11 O24 Mo5 91.2(4) . . ?
Si O26 Mo6 124.6(6) . . ?
Si O26 Mo9 124.4(5) . . ?
Mo6 O26 Mo9 92.2(3) . . ?
Si O26 Mo10 123.7(5) . . ?
Mo6 O26 Mo10 92.3(3) . . ?
Mo9 O26 Mo10 89.7(3) . . ?
Mo11 O27 Mo3 144.0(6) . . ?
Mo3 O28 Mo2 120.2(5) . . ?
Mo1 O29 Mo8 125.7(6) . . ?
Mo12 O31 Mo8 148.7(5) . . ?
Mo10 O32 Mo6 124.2(6) . . ?
Mo9 O33 Mo5 144.7(6) . . ?
Mo4 O34 Mo7 144.9(6) . . ?
Mo4 O35 Mo8 125.1(6) . . ?
Mo12 O40 Mo6 143.7(6) . . ?
C1 N1 C4 108.1(16) . . ?
C1 N1 C3 108.6(15) . . ?
C4 N1 C3 108.0(16) . . ?
C1 N1 C2 109.7(14) . . ?
C4 N1 C2 108.8(15) . . ?
C3 N1 C2 113.5(13) . . ?
C6 N2 C7 111.0(18) . . ?
C6 N2 C8 108.1(19) . . ?
C7 N2 C8 112.6(21) . . ?
C6 N2 C5 108.1(15) . . ?
C7 N2 C5 109.7(17) . . ?
C8 N2 C5 107.2(17) . . ?
C10 N3 C12 121.3(29) . . ?
C10 N3 C9 117.3(23) . . ?
C12 N3 C9 108.7(23) . . ?
C10 N3 C11 101.0(25) . . ?
C12 N3 C11 90.8(22) . . ?
C9 N3 C11 114.3(21) . . ?
C13 N4 C14 116.3(22) . . ?
C13 N4 C16 110.2(24) . . ?
C14 N4 C16 97.2(27) . . ?
C13 N4 C15A 114.5(24) . . ?
C14 N4 C15A 129.2(26) . . ?
C16 N4 C15A 66.3(24) . . ?
C13 N4 C15B 104.0(27) . . ?
C14 N4 C15B 83.6(26) . . ?
C16 N4 C15B 141.1(31) . . ?
C15A N4 C15B 83.1(30) . . ?
N4 C14 C15B 48.4(20) . . ?
N4 C15A C16 55.3(24) . . ?
N4 C15A C15B 48.9(22) . . ?
C16 C15A C15B 100.9(35) . . ?
N4 C15B C15A 48.0(22) . . ?
N4 C15B C14 47.9(20) . . ?
C15A C15B C14 85.0(29) . . ?
N4 C16 C15A 58.5(26) . . ?

loop_
_geom_bond_atom_site_label_1
_geom_bond_atom_site_label_2
_geom_bond_distance
_geom_bond_site_symmetry_2
_geom_bond_publ_flag
Mo1 O30 1.683(9) . ?
Mo1 O18 1.878(10) . ?
Mo1 O16 1.901(10) . ?
Mo1 O29 1.899(11) . ?
Mo1 O6 2.075(9) . ?
Mo1 O3 2.367(10) . ?
Mo2 O8 1.677(10) . ?
Mo2 O2 1.889(10) . ?
Mo2 O20 1.897(11) . ?
Mo2 O11 1.920(10) . ?
Mo2 O28 1.936(10) . ?
Mo2 O21 2.372(10) . ?
Mo3 O38 1.694(10) . ?
Mo3 O9 1.897(10) . ?
Mo3 O7 1.907(9) . ?
Mo3 O28 1.907(10) . ?
Mo3 O27 1.930(10) . ?
Mo3 O21 2.371(10) . ?
Mo4 O4 1.658(9) . ?
Mo4 O7 1.876(9) . ?
Mo4 O34 1.894(10) . ?
Mo4 O35 1.902(10) . ?
Mo4 O6 2.099(9) . ?
Mo4 O3 2.357(10) . ?
Mo5 O25 1.676(10) . ?
Mo5 O23 1.896(9) . ?
Mo5 O12 1.915(10) . ?
Mo5 O33 1.925(9) . ?
Mo5 O14 1.928(9) . ?
Mo5 O24 2.391(10) . ?
Mo6 O19 1.679(10) . ?
Mo6 O17 1.857(10) . ?
Mo6 O10 1.870(10) . ?
Mo6 O40 1.991(11) . ?
Mo6 O32 1.989(10) . ?
Mo6 O26 2.345(10) . ?
Mo7 O15 1.691(9) . ?
Mo7 O16 1.875(10) . ?
Mo7 O34 1.900(9) . ?
Mo7 O14 1.941(9) . ?
Mo7 O22 1.960(10) . ?
Mo7 O24 2.335(10) . ?
Mo8 O36 1.671(10) . ?
Mo8 O29 1.911(11) . ?
Mo8 O35 1.931(11) . ?
Mo8 O17 1.940(11) . ?
Mo8 O31 1.969(9) . ?
Mo8 O3 2.367(11) . ?
Mo9 O5 1.675(9) . ?
Mo9 O33 1.871(9) . ?
Mo9 O18 1.899(10) . ?
Mo9 O10 1.970(11) . ?
Mo9 O13 1.983(9) . ?
Mo9 O26 2.364(10) . ?
Mo10 O1 1.673(10) . ?
Mo10 O32 1.886(11) . ?
Mo10 O2 1.912(10) . ?
Mo10 O13 1.941(10) . ?
Mo10 O12 1.960(10) . ?
Mo10 O26 2.403(10) . ?
Mo11 O39 1.673(9) . ?
Mo11 O27 1.890(10) . ?
Mo11 O22 1.902(11) . ?
Mo11 O11 1.930(10) . ?
Mo11 O23 1.966(10) . ?
Mo11 O24 2.391(10) . ?
Mo12 O37 1.677(9) . ?
Mo12 O31 1.837(9) . ?
Mo12 O40 1.944(12) . ?
Mo12 O9 1.959(12) . ?
Mo12 O20 1.980(11) . ?
Mo12 O21 2.364(11) . ?
Si O26 1.633(10) . ?
Si O24 1.634(10) . ?
Si O21 1.642(10) . ?
Si O3 1.645(10) . ?
N1 C1 1.45(2) . ?
N1 C4 1.45(3) . ?
N1 C3 1.47(2) . ?
N1 C2 1.47(2) . ?
N2 C6 1.42(2) . ?
N2 C7 1.42(3) . ?
N2 C8 1.42(3) . ?
N2 C5 1.48(2) . ?
N3 C10 1.29(4) . ?
N3 C12 1.39(4) . ?
N3 C9 1.46(3) . ?
N3 C11 1.53(3) . ?
N4 C13 1.43(2) . ?
N4 C14 1.52(4) . ?
N4 C16 1.46(5) . ?
N4 C15A 1.51(5) . ?
N4 C15B 1.53(6) . ?
C14 C15B 2.03(7) . ?
C15A C16 1.62(6) . ?
C15A C15B 2.02(7) . ?
